data_2221247
loop_
_publ_author_name
'Kia, Reza'
'Fun, Hoong-Kun'
'Kargar, Hadi'

_publ_section_title
;
 2-<i>p</i>-Tolyl-4,5-dihydro-1<i>H</i>-imidazole
;
_journal_coeditor_code AT2738
_journal_issue 4
_journal_name_full 'Acta Crystallographica Section E'
_journal_page_first o724
_journal_paper_doi 10.1107/S1600536809008125
_journal_volume 65
_journal_year 2009
_chemical_formula_iupac 'C10 H12 N2'
_chemical_formula_moiety 'C10 H12 N2'
_chemical_formula_sum 'C10 H12 N2'
_chemical_formula_weight 160.22
_chemical_name_common
;
2-<i>p</i>-Tolyl-4,5-dihydro-1H-imidazole
;
_chemical_name_systematic
;
2-<i>p</i>-Tolyl-4,5-dihydro-1<i>H</i>-imidazole
;
_space_group_IT_number 9
_symmetry_cell_setting monoclinic
_symmetry_space_group_name_Hall 'C -2yc'
_symmetry_space_group_name_H-M 'C 1 c 1'
_atom_sites_solution_hydrogens geom
_atom_sites_solution_primary direct
_atom_sites_solution_secondary difmap
_audit_creation_method SHELXL-97
_cell_angle_alpha 90.00
_cell_angle_beta 94.2930(10)
_cell_angle_gamma 90.00
_cell_formula_units_Z 4
_cell_length_a 5.11340(10)
_cell_length_b 16.4020(4)
_cell_length_c 10.1712(2)
_cell_measurement_reflns_used 3821
_cell_measurement_temperature 100
_cell_measurement_theta_max 31.46
_cell_measurement_theta_min 2.48
_cell_volume 850.66(3)
_computing_cell_refinement 'SAINT (Bruker, 2005)'
_computing_data_collection 'APEX2 (Bruker, 2005)'
_computing_data_reduction 'SAINT (Bruker, 2005)'
_computing_molecular_graphics 'SHELXTL (Sheldrick, 2008)'
_computing_publication_material
;
SHELXTL (Sheldrick, 2008) and PLATON (Spek, 2009)
;
_computing_structure_refinement 'SHELXTL (Sheldrick, 2008)'
_computing_structure_solution 'SHELXTL (Sheldrick, 2008)'
_diffrn_ambient_temperature 100
_diffrn_measured_fraction_theta_full 0.996
_diffrn_measured_fraction_theta_max 0.996
_diffrn_measurement_device_type
;
Bruker SMART APEXII CCD area-detector
;
_diffrn_measurement_method '\f and \w'
_diffrn_radiation_monochromator graphite
_diffrn_radiation_source 'fine-focus sealed tube'
_diffrn_radiation_type MoK\a
_diffrn_radiation_wavelength 0.71073
_diffrn_reflns_av_R_equivalents 0.0307
_diffrn_reflns_av_sigmaI/netI 0.0227
_diffrn_reflns_limit_h_max 7
_diffrn_reflns_limit_h_min -7
_diffrn_reflns_limit_k_max 24
_diffrn_reflns_limit_k_min -24
_diffrn_reflns_limit_l_max 14
_diffrn_reflns_limit_l_min -14
_diffrn_reflns_number 8503
_diffrn_reflns_theta_full 31.49
_diffrn_reflns_theta_max 31.49
_diffrn_reflns_theta_min 2.48
_diffrn_standards_number 0
_exptl_absorpt_coefficient_mu 0.076
_exptl_absorpt_correction_T_max 0.9930
_exptl_absorpt_correction_T_min 0.8830
_exptl_absorpt_correction_type multi-scan
_exptl_absorpt_process_details '(SADABS; Bruker, 2005)'
_exptl_crystal_colour colourless
_exptl_crystal_density_diffrn 1.251
_exptl_crystal_density_method 'not measured'
_exptl_crystal_description needle
_exptl_crystal_F_000 344
_exptl_crystal_size_max 0.47
_exptl_crystal_size_mid 0.12
_exptl_crystal_size_min 0.09
_refine_diff_density_max 0.331
_refine_diff_density_min -0.206
_refine_ls_extinction_method none
_refine_ls_goodness_of_fit_ref 1.075
_refine_ls_hydrogen_treatment mixed
_refine_ls_matrix_type full
_refine_ls_number_parameters 114
_refine_ls_number_reflns 1423
_refine_ls_number_restraints 2
_refine_ls_restrained_S_all 1.075
_refine_ls_R_factor_all 0.0391
_refine_ls_R_factor_gt 0.0368
_refine_ls_shift/su_max 0.000
_refine_ls_shift/su_mean 0.000
_refine_ls_structure_factor_coef Fsqd
_refine_ls_weighting_details 'calc w=1/[\s^2^(Fo^2^)+(0.0699P)^2^+0.0868P] where P=(Fo^2^+2Fc^2^)/3'
_refine_ls_weighting_scheme calc
_refine_ls_wR_factor_gt 0.0997
_refine_ls_wR_factor_ref 0.1021
_reflns_number_gt 1338
_reflns_number_total 1423
_reflns_threshold_expression I>2\(I)
_cod_data_source_file at2738.cif
_cod_data_source_block I
_cod_original_sg_symbol_H-M 'C c'
_cod_database_code 2221247
_cod_database_fobs_code 2221247

loop_
_symmetry_equiv_pos_as_xyz
'x, y, z'
'x, -y, z+1/2'
'x+1/2, y+1/2, z'
'x+1/2, -y+1/2, z+1/2'

loop_
_atom_site_type_symbol
_atom_site_label
_atom_site_fract_x
_atom_site_fract_y
_atom_site_fract_z
_atom_site_U_iso_or_equiv
_atom_site_adp_type
_atom_site_calc_flag
_atom_site_refinement_flags
_atom_site_occupancy
_atom_site_disorder_assembly
_atom_site_disorder_group
N N2 -0.2547(3) -0.01211(8) 1.08200(13) 0.0175(3) Uani d . 1 . .
N N1 -0.2444(3) -0.02899(8) 0.86191(12) 0.0189(3) Uani d . 1 . .
C C1 -0.4382(3) -0.07930(9) 1.04580(15) 0.0190(3) Uani d . 1 . .
H H1A -0.6091 -0.0684 1.0774 0.023 Uiso calc R 1 . .
H H1B -0.3728 -0.1303 1.0837 0.023 Uiso calc R 1 . .
C C2 -0.4570(3) -0.08371(9) 0.89368(15) 0.0181(3) Uani d . 1 . .
H H2A -0.4279 -0.1388 0.8631 0.022 Uiso calc R 1 . .
H H2B -0.6256 -0.0644 0.8561 0.022 Uiso calc R 1 . .
C C3 -0.1632(3) 0.01280(8) 0.97337(13) 0.0142(3) Uani d . 1 . .
C C4 0.0262(3) 0.08065(8) 0.96924(15) 0.0141(2) Uani d . 1 . .
C C5 0.1072(3) 0.12199(9) 1.08498(14) 0.0189(3) Uani d . 1 . .
H H5A 0.0404 0.1069 1.1640 0.023 Uiso calc R 1 . .
C C6 0.2870(3) 0.18556(9) 1.08343(15) 0.0201(3) Uani d . 1 . .
H H6A 0.3393 0.2125 1.1615 0.024 Uiso calc R 1 . .
C C7 0.3900(3) 0.20952(8) 0.96598(14) 0.0171(3) Uani d . 1 . .
C C8 0.3049(3) 0.16917(9) 0.85050(15) 0.0216(3) Uani d . 1 . .
H H8A 0.3690 0.1851 0.7712 0.026 Uiso calc R 1 . .
C C9 0.1253(3) 0.10529(9) 0.85124(15) 0.0202(3) Uani d . 1 . .
H H9A 0.0712 0.0790 0.7729 0.024 Uiso calc R 1 . .
C C10 0.5915(3) 0.27668(9) 0.96448(17) 0.0229(3) Uani d . 1 . .
H H10A 0.5467 0.3127 0.8918 0.034 Uiso calc R 1 . .
H H10B 0.7613 0.2534 0.9550 0.034 Uiso calc R 1 . .
H H10C 0.5946 0.3067 1.0456 0.034 Uiso calc R 1 . .
H H1N1 -0.233(5) -0.0121(14) 0.781(3) 0.031(6) Uiso d . 1 . .

loop_
_atom_site_aniso_label
_atom_site_aniso_U_11
_atom_site_aniso_U_22
_atom_site_aniso_U_33
_atom_site_aniso_U_12
_atom_site_aniso_U_13
_atom_site_aniso_U_23
N2 0.0216(6) 0.0188(5) 0.0123(5) -0.0046(5) 0.0029(5) 0.0002(4)
N1 0.0257(7) 0.0208(6) 0.0103(5) -0.0085(5) 0.0011(5) -0.0010(4)
C1 0.0227(7) 0.0211(6) 0.0134(6) -0.0059(5) 0.0035(5) 0.0005(5)
C2 0.0201(7) 0.0197(6) 0.0145(6) -0.0052(5) 0.0007(5) -0.0002(5)
C3 0.0157(6) 0.0148(6) 0.0123(6) 0.0002(5) 0.0014(5) -0.0002(4)
C4 0.0156(6) 0.0147(5) 0.0118(5) -0.0008(4) 0.0004(4) 0.0003(4)
C5 0.0251(8) 0.0204(6) 0.0111(6) -0.0053(6) 0.0009(5) 0.0015(5)
C6 0.0252(8) 0.0224(6) 0.0122(6) -0.0067(6) -0.0025(6) -0.0001(5)
C7 0.0169(7) 0.0173(6) 0.0171(6) -0.0031(5) 0.0011(5) 0.0012(5)
C8 0.0260(8) 0.0233(7) 0.0164(6) -0.0081(6) 0.0076(6) -0.0009(5)
C9 0.0257(8) 0.0219(6) 0.0134(6) -0.0074(6) 0.0048(5) -0.0024(5)
C10 0.0211(8) 0.0226(6) 0.0249(7) -0.0078(6) 0.0008(6) 0.0013(6)

loop_
_atom_type_symbol
_atom_type_description
_atom_type_scat_dispersion_real
_atom_type_scat_dispersion_imag
_atom_type_scat_source
C C 0.0033 0.0000 'International Tables Vol C Tables 4.2.6.8 and 6.1.1.4'
H H 0.0000 0.0000 'International Tables Vol C Tables 4.2.6.8 and 6.1.1.4'
N N 0.0061 0.0000 'International Tables Vol C Tables 4.2.6.8 and 6.1.1.4'

loop_
_geom_angle_atom_site_label_1
_geom_angle_atom_site_label_2
_geom_angle_atom_site_label_3
_geom_angle_site_symmetry_1
_geom_angle_site_symmetry_3
_geom_angle
_geom_angle_publ_flag
C3 N2 C1 . . 106.60(12) ?
C3 N1 C2 . . 108.04(12) ?
C3 N1 H1N1 . . 125.8(17) ?
C2 N1 H1N1 . . 120.4(18) ?
N2 C1 C2 . . 105.98(12) ?
N2 C1 H1A . . 110.5 ?
C2 C1 H1A . . 110.5 ?
N2 C1 H1B . . 110.5 ?
C2 C1 H1B . . 110.5 ?
H1A C1 H1B . . 108.7 ?
N1 C2 C1 . . 101.59(11) ?
N1 C2 H2A . . 111.5 ?
C1 C2 H2A . . 111.5 ?
N1 C2 H2B . . 111.5 ?
C1 C2 H2B . . 111.5 ?
H2A C2 H2B . . 109.3 ?
N2 C3 N1 . . 116.31(12) ?
N2 C3 C4 . . 122.68(12) ?
N1 C3 C4 . . 120.98(12) ?
C5 C4 C9 . . 118.72(12) ?
C5 C4 C3 . . 119.75(13) ?
C9 C4 C3 . . 121.53(13) ?
C6 C5 C4 . . 120.66(13) ?
C6 C5 H5A . . 119.7 ?
C4 C5 H5A . . 119.7 ?
C5 C6 C7 . . 120.80(13) ?
C5 C6 H6A . . 119.6 ?
C7 C6 H6A . . 119.6 ?
C8 C7 C6 . . 118.33(13) ?
C8 C7 C10 . . 120.66(13) ?
C6 C7 C10 . . 121.01(13) ?
C7 C8 C9 . . 121.21(13) ?
C7 C8 H8A . . 119.4 ?
C9 C8 H8A . . 119.4 ?
C8 C9 C4 . . 120.25(14) ?
C8 C9 H9A . . 119.9 ?
C4 C9 H9A . . 119.9 ?
C7 C10 H10A . . 109.5 ?
C7 C10 H10B . . 109.5 ?
H10A C10 H10B . . 109.5 ?
C7 C10 H10C . . 109.5 ?
H10A C10 H10C . . 109.5 ?
H10B C10 H10C . . 109.5 ?

loop_
_geom_bond_atom_site_label_1
_geom_bond_atom_site_label_2
_geom_bond_site_symmetry_2
_geom_bond_distance
_geom_bond_publ_flag
N2 C3 . 1.2976(17) ?
N2 C1 . 1.4763(19) ?
N1 C3 . 1.3627(17) ?
N1 C2 . 1.4641(19) ?
N1 H1N1 . 0.87(3) ?
C1 C2 . 1.5447(19) ?
C1 H1A . 0.9700 ?
C1 H1B . 0.9700 ?
C2 H2A . 0.9700 ?
C2 H2B . 0.9700 ?
C3 C4 . 1.4779(18) ?
C4 C5 . 1.394(2) ?
C4 C9 . 1.397(2) ?
C5 C6 . 1.391(2) ?
C5 H5A . 0.9300 ?
C6 C7 . 1.3975(19) ?
C6 H6A . 0.9300 ?
C7 C8 . 1.389(2) ?
C7 C10 . 1.5092(19) ?
C8 C9 . 1.394(2) ?
C8 H8A . 0.9300 ?
C9 H9A . 0.9300 ?
C10 H10A . 0.9600 ?
C10 H10B . 0.9600 ?
C10 H10C . 0.9600 ?

loop_
_geom_hbond_atom_site_label_D
_geom_hbond_atom_site_label_H
_geom_hbond_atom_site_label_A
_geom_hbond_site_symmetry_A
_geom_hbond_distance_DH
_geom_hbond_distance_HA
_geom_hbond_distance_DA
_geom_hbond_angle_DHA
_geom_hbond_publ_flag
N1 H1N1 N2 2_554 0.87(3) 2.06(3) 2.9224(18) 170(2) y
C10 H10B Cg1 1_655 0.96 2.88 3.8110(16) 163 y

loop_
_geom_torsion_atom_site_label_1
_geom_torsion_atom_site_label_2
_geom_torsion_atom_site_label_3
_geom_torsion_atom_site_label_4
_geom_torsion_site_symmetry_1
_geom_torsion_site_symmetry_2
_geom_torsion_site_symmetry_3
_geom_torsion_site_symmetry_4
_geom_torsion
_geom_torsion_publ_flag
C3 N2 C1 C2 . . . . -5.19(16) ?
C3 N1 C2 C1 . . . . -11.95(15) ?
N2 C1 C2 N1 . . . . 10.31(15) ?
C1 N2 C3 N1 . . . . -2.84(18) ?
C1 N2 C3 C4 . . . . 179.35(13) ?
C2 N1 C3 N2 . . . . 10.16(18) ?
C2 N1 C3 C4 . . . . -171.99(13) ?
N2 C3 C4 C5 . . . . -1.8(2) ?
N1 C3 C4 C5 . . . . -179.56(14) ?
N2 C3 C4 C9 . . . . 178.80(15) ?
N1 C3 C4 C9 . . . . 1.1(2) ?
C9 C4 C5 C6 . . . . -1.2(2) ?
C3 C4 C5 C6 . . . . 179.46(14) ?
C4 C5 C6 C7 . . . . 0.1(2) ?
C5 C6 C7 C8 . . . . 1.1(2) ?
C5 C6 C7 C10 . . . . -178.05(14) ?
C6 C7 C8 C9 . . . . -1.2(2) ?
C10 C7 C8 C9 . . . . 177.91(14) ?
C7 C8 C9 C4 . . . . 0.2(2) ?
C5 C4 C9 C8 . . . . 1.0(2) ?
C3 C4 C9 C8 . . . . -179.62(14) ?

loop_
_cod_related_entry_id
_cod_related_entry_database
_cod_related_entry_code
1 ChemSpider 201675
